data_2233808
loop_
_publ_author_name
'El-Emam, Ali A.'
'Kadi, Adnan A.'
'El-Brollosy, Nasser R.'
'Ng, Seik Weng'
'Tiekink, Edward R. T.'

_publ_section_title
;
 2-(Adamantan-1-yl)-5-(4-nitrophenyl)-1,3,4-oxadiazole
;
_journal_coeditor_code GG2074
_journal_issue 3
_journal_name_full 'Acta Crystallographica Section E'
_journal_page_first o795
_journal_paper_doi 10.1107/S1600536812005302
_journal_volume 68
_journal_year 2012
_chemical_formula_iupac 'C18 H19 N3 O3'
_chemical_formula_moiety 'C18 H19 N3 O3'
_chemical_formula_sum 'C18 H19 N3 O3'
_chemical_formula_weight 325.36
_chemical_melting_point 512
_chemical_name_systematic
;
2-(Adamantan-1-yl)-5-(4-nitrophenyl)-1,3,4-oxadiazole
;
_space_group_IT_number 11
_symmetry_cell_setting monoclinic
_symmetry_space_group_name_Hall '-P 2yb'
_symmetry_space_group_name_H-M 'P 1 21/m 1'
_atom_sites_solution_hydrogens geom
_atom_sites_solution_primary direct
_atom_sites_solution_secondary difmap
_audit_creation_method SHELXL-97
_cell_angle_alpha 90.00
_cell_angle_beta 98.432(8)
_cell_angle_gamma 90.00
_cell_formula_units_Z 2
_cell_length_a 6.8502(6)
_cell_length_b 6.5705(7)
_cell_length_c 17.6761(15)
_cell_measurement_reflns_used 1102
_cell_measurement_temperature 100(2)
_cell_measurement_theta_max 27.5003
_cell_measurement_theta_min 3.0001
_cell_volume 786.99(13)
_computing_cell_refinement 'CrysAlis PRO (Agilent, 2011)'
_computing_data_collection 'CrysAlis PRO (Agilent, 2011)'
_computing_data_reduction 'CrysAlis PRO (Agilent, 2011)'
_computing_molecular_graphics 'ORTEP-3 (Farrugia, 1997) and DIAMOND (Brandenburg, 2006)'
_computing_publication_material 'publCIF (Westrip, 2010)'
_computing_structure_refinement 'SHELXL97 (Sheldrick, 2008)'
_computing_structure_solution 'SHELXS97 (Sheldrick, 2008)'
_diffrn_ambient_temperature 100(2)
_diffrn_detector_area_resol_mean 10.4041
_diffrn_measured_fraction_theta_full 0.987
_diffrn_measured_fraction_theta_max 0.987
_diffrn_measurement_device_type 'Agilent SuperNova Dual diffractometer with an Atlas detector'
_diffrn_measurement_method '\w scan'
_diffrn_radiation_monochromator Mirror
_diffrn_radiation_source 'SuperNova (Mo) X-ray Source'
_diffrn_radiation_type MoK\a
_diffrn_radiation_wavelength 0.71073
_diffrn_reflns_av_R_equivalents 0.0268
_diffrn_reflns_av_sigmaI/netI 0.0452
_diffrn_reflns_limit_h_max 6
_diffrn_reflns_limit_h_min -8
_diffrn_reflns_limit_k_max 5
_diffrn_reflns_limit_k_min -8
_diffrn_reflns_limit_l_max 20
_diffrn_reflns_limit_l_min -23
_diffrn_reflns_number 3236
_diffrn_reflns_theta_full 27.56
_diffrn_reflns_theta_max 27.56
_diffrn_reflns_theta_min 3.01
_diffrn_standards_decay_% 0
_diffrn_standards_interval_count 0
_diffrn_standards_interval_time 0
_diffrn_standards_number 0
_exptl_absorpt_coefficient_mu 0.095
_exptl_absorpt_correction_T_max 0.9858
_exptl_absorpt_correction_T_min 0.9720
_exptl_absorpt_correction_type multi-scan
_exptl_absorpt_process_details '(CrysAlis PRO; Agilent, 2011)'
_exptl_crystal_colour colourless
_exptl_crystal_density_diffrn 1.373
_exptl_crystal_density_method 'not measured'
_exptl_crystal_description prism
_exptl_crystal_F_000 344
_exptl_crystal_size_max 0.30
_exptl_crystal_size_mid 0.30
_exptl_crystal_size_min 0.15
_refine_diff_density_max 0.297
_refine_diff_density_min -0.340
_refine_ls_extinction_method none
_refine_ls_goodness_of_fit_ref 1.047
_refine_ls_hydrogen_treatment constr
_refine_ls_matrix_type full
_refine_ls_number_parameters 136
_refine_ls_number_reflns 1956
_refine_ls_number_restraints 0
_refine_ls_restrained_S_all 1.047
_refine_ls_R_factor_all 0.0675
_refine_ls_R_factor_gt 0.0465
_refine_ls_shift/su_max 0.001
_refine_ls_shift/su_mean 0.001
_refine_ls_structure_factor_coef Fsqd
_refine_ls_weighting_details 'w=1/[\s^2^(Fo^2^)+(0.0476P)^2^+0.27P] where P=(Fo^2^+2Fc^2^)/3'
_refine_ls_weighting_scheme calc
_refine_ls_wR_factor_gt 0.1076
_refine_ls_wR_factor_ref 0.1230
_reflns_number_gt 1456
_reflns_number_total 1956
_reflns_threshold_expression I>2\s(I)
_cod_data_source_file gg2074.cif
_cod_data_source_block I
_cod_original_sg_symbol_H-M 'P 21/m'
_cod_database_code 2233808
_cod_database_fobs_code 2233808

loop_
_symmetry_equiv_pos_as_xyz
'x, y, z'
'-x, y+1/2, -z'
'-x, -y, -z'
'x, -y-1/2, z'

loop_
_atom_site_type_symbol
_atom_site_label
_atom_site_fract_x
_atom_site_fract_y
_atom_site_fract_z
_atom_site_U_iso_or_equiv
_atom_site_adp_type
_atom_site_calc_flag
_atom_site_refinement_flags
_atom_site_occupancy
_atom_site_symmetry_multiplicity
O O1 0.9944(2) 0.2500 0.34929(8) 0.0164(3) Uani d S 1 2
O O2 1.7026(2) 0.2500 0.67325(10) 0.0406(6) Uani d S 1 2
O O3 1.4757(2) 0.2500 0.74600(9) 0.0243(4) Uani d S 1 2
N N1 0.6690(3) 0.2500 0.33989(10) 0.0178(4) Uani d S 1 2
N N2 0.7505(3) 0.2500 0.41856(10) 0.0171(4) Uani d S 1 2
N N3 1.5294(3) 0.2500 0.68283(11) 0.0216(4) Uani d S 1 2
C C1 0.8170(3) 0.2500 0.30226(12) 0.0156(4) Uani d S 1 2
C C2 0.8215(3) 0.2500 0.21783(12) 0.0148(4) Uani d S 1 2
C C3 0.9314(2) 0.4411(2) 0.19610(9) 0.0195(4) Uani d . 1 1
H H3A 0.8624 0.5649 0.2101 0.023 Uiso calc R 1 1
H H3B 1.0672 0.4426 0.2245 0.023 Uiso calc R 1 1
C C4 0.9390(2) 0.4400(2) 0.10939(9) 0.0204(4) Uani d . 1 1
H H4A 1.0100 0.5642 0.0953 0.024 Uiso calc R 1 1
C C5 1.0483(3) 0.2500 0.08863(13) 0.0227(5) Uani d S 1 2
H H5A 1.0563 0.2500 0.0332 0.027 Uiso calc SR 1 2
H H5B 1.1844 0.2500 0.1168 0.027 Uiso calc SR 1 2
C C6 0.6100(3) 0.2500 0.17372(12) 0.0184(5) Uani d S 1 2
H H6A 0.5382 0.1279 0.1875 0.022 Uiso calc PR 0.50 1
H H6B 0.5382 0.3721 0.1875 0.022 Uiso calc PR 0.50 1
C C7 0.6192(3) 0.2500 0.08724(12) 0.0198(5) Uani d S 1 2
H H7 0.4821 0.2500 0.0586 0.024 Uiso calc SR 1 2
C C8 0.7279(2) 0.0604(3) 0.06587(9) 0.0214(4) Uani d . 1 1
H H8A 0.7318 0.0591 0.0101 0.026 Uiso calc R 1 1
H H8B 0.6572 -0.0632 0.0790 0.026 Uiso calc R 1 1
C C10 0.9399(3) 0.2500 0.42055(12) 0.0148(4) Uani d S 1 2
C C11 1.0933(3) 0.2500 0.48726(12) 0.0148(4) Uani d S 1 2
C C12 1.2920(3) 0.2500 0.47852(12) 0.0184(5) Uani d S 1 2
H H12A 1.3293 0.2500 0.4288 0.022 Uiso calc SR 1 2
C C13 1.4351(3) 0.2500 0.54269(13) 0.0206(5) Uani d S 1 2
H H13A 1.5712 0.2500 0.5375 0.025 Uiso calc SR 1 2
C C14 1.3771(3) 0.2500 0.61451(12) 0.0166(5) Uani d S 1 2
C C15 1.1807(3) 0.2500 0.62466(12) 0.0163(5) Uani d S 1 2
H H15A 1.1445 0.2500 0.6745 0.020 Uiso calc SR 1 2
C C16 1.0384(3) 0.2500 0.56058(12) 0.0163(5) Uani d S 1 2
H H16A 0.9026 0.2500 0.5663 0.020 Uiso calc SR 1 2

loop_
_atom_site_aniso_label
_atom_site_aniso_U_11
_atom_site_aniso_U_22
_atom_site_aniso_U_33
_atom_site_aniso_U_12
_atom_site_aniso_U_13
_atom_site_aniso_U_23
O1 0.0157(8) 0.0229(8) 0.0104(7) 0.000 0.0019(6) 0.000
O2 0.0151(9) 0.0839(17) 0.0224(9) 0.000 0.0019(7) 0.000
O3 0.0265(9) 0.0349(10) 0.0117(8) 0.000 0.0031(7) 0.000
N1 0.0194(9) 0.0220(10) 0.0123(9) 0.000 0.0030(7) 0.000
N2 0.0190(10) 0.0210(10) 0.0115(9) 0.000 0.0024(7) 0.000
N3 0.0197(10) 0.0301(11) 0.0149(9) 0.000 0.0025(8) 0.000
C1 0.0162(10) 0.0159(10) 0.0143(10) 0.000 0.0011(8) 0.000
C2 0.0153(10) 0.0186(11) 0.0107(9) 0.000 0.0027(8) 0.000
C3 0.0245(8) 0.0199(8) 0.0142(7) -0.0043(7) 0.0036(6) -0.0010(6)
C4 0.0259(8) 0.0210(8) 0.0147(7) -0.0066(7) 0.0048(6) 0.0019(6)
C5 0.0178(11) 0.0383(14) 0.0128(10) 0.000 0.0049(9) 0.000
C6 0.0165(11) 0.0256(12) 0.0131(10) 0.000 0.0024(9) 0.000
C7 0.0180(11) 0.0273(12) 0.0138(10) 0.000 0.0008(9) 0.000
C8 0.0291(9) 0.0222(8) 0.0129(7) -0.0049(7) 0.0030(7) -0.0030(6)
C10 0.0188(11) 0.0149(10) 0.0116(10) 0.000 0.0049(8) 0.000
C11 0.0164(11) 0.0152(10) 0.0127(10) 0.000 0.0023(8) 0.000
C12 0.0191(11) 0.0243(12) 0.0126(10) 0.000 0.0049(9) 0.000
C13 0.0152(11) 0.0296(13) 0.0173(11) 0.000 0.0033(9) 0.000
C14 0.0174(11) 0.0185(11) 0.0133(10) 0.000 0.0002(8) 0.000
C15 0.0201(11) 0.0172(11) 0.0125(10) 0.000 0.0051(8) 0.000
C16 0.0162(11) 0.0189(11) 0.0145(10) 0.000 0.0042(8) 0.000

loop_
_atom_type_symbol
_atom_type_description
_atom_type_scat_dispersion_real
_atom_type_scat_dispersion_imag
_atom_type_scat_source
C C 0.0033 0.0016 'International Tables Vol C Tables 4.2.6.8 and 6.1.1.4'
H H 0.0000 0.0000 'International Tables Vol C Tables 4.2.6.8 and 6.1.1.4'
N N 0.0061 0.0033 'International Tables Vol C Tables 4.2.6.8 and 6.1.1.4'
O O 0.0106 0.0060 'International Tables Vol C Tables 4.2.6.8 and 6.1.1.4'

loop_
_geom_angle_atom_site_label_1
_geom_angle_atom_site_label_2
_geom_angle_atom_site_label_3
_geom_angle_site_symmetry_1
_geom_angle_site_symmetry_3
_geom_angle
C10 O1 C1 . . 102.83(16)
N1 C1 O1 . . 112.43(18)
N1 C1 C2 . . 130.2(2)
O1 C1 C2 . . 117.35(17)
C1 C2 C3 . 4_565 109.31(12)
C1 C2 C3 . . 109.31(12)
C3 C2 C3 4_565 . 109.10(17)
C1 C2 C6 . . 110.42(17)
C3 C2 C6 4_565 . 109.34(12)
C3 C2 C6 . . 109.34(12)
C4 C3 C2 . . 109.45(13)
C4 C3 H3A . . 109.8
C2 C3 H3A . . 109.8
C4 C3 H3B . . 109.8
C2 C3 H3B . . 109.8
H3A C3 H3B . . 108.2
C5 C4 C8 . 4_565 109.71(14)
C5 C4 C3 . . 109.36(14)
C8 C4 C3 4_565 . 109.38(13)
C5 C4 H4A . . 109.5
C8 C4 H4A 4_565 . 109.5
C3 C4 H4A . . 109.5
C4 C5 C4 4_565 . 109.59(17)
C4 C5 H5A 4_565 . 109.8
C4 C5 H5A . . 109.8
C4 C5 H5B 4_565 . 109.8
C4 C5 H5B . . 109.8
H5A C5 H5B . . 108.2
C7 C6 C2 . . 109.26(17)
C7 C6 H6A . . 109.8
C2 C6 H6A . . 109.8
C7 C6 H6B . . 109.8
C2 C6 H6B . . 109.8
H6A C6 H6B . . 108.3
C8 C7 C8 4_565 . 109.38(18)
C8 C7 C6 4_565 . 109.77(12)
C8 C7 C6 . . 109.77(12)
C8 C7 H7 4_565 . 109.3
C8 C7 H7 . . 109.3
C6 C7 H7 . . 109.3
C7 C8 C4 . 4_565 109.56(14)
C7 C8 H8A . . 109.8
C4 C8 H8A 4_565 . 109.8
C7 C8 H8B . . 109.8
C4 C8 H8B 4_565 . 109.8
H8A C8 H8B . . 108.2
N2 C10 O1 . . 112.58(18)
N2 C10 C11 . . 128.51(19)
O1 C10 C11 . . 118.91(18)
C12 C11 C16 . . 120.1(2)
C12 C11 C10 . . 120.67(18)
C16 C11 C10 . . 119.19(19)
C13 C12 C11 . . 119.7(2)
C13 C12 H12A . . 120.2
C11 C12 H12A . . 120.2
C12 C13 C14 . . 119.1(2)
C12 C13 H13A . . 120.4
C14 C13 H13A . . 120.4
C15 C14 C13 . . 122.3(2)
C15 C14 N3 . . 118.57(19)
C13 C14 N3 . . 119.13(19)
C16 C15 C14 . . 118.46(19)
C16 C15 H15A . . 120.8
C14 C15 H15A . . 120.8
C15 C16 C11 . . 120.3(2)
C15 C16 H16A . . 119.8
C11 C16 H16A . . 119.8
C1 N1 N2 . . 106.17(18)
C10 N2 N1 . . 105.99(17)
O2 N3 O3 . . 123.5(2)
O2 N3 C14 . . 118.08(18)
O3 N3 C14 . . 118.39(18)

loop_
_geom_bond_atom_site_label_1
_geom_bond_atom_site_label_2
_geom_bond_site_symmetry_2
_geom_bond_distance
O1 C10 . 1.365(2)
O1 C1 . 1.368(3)
O2 N3 . 1.223(2)
O3 N3 . 1.226(2)
C1 N1 . 1.292(3)
C1 C2 . 1.497(3)
C2 C3 4_565 1.5412(19)
C2 C3 . 1.5412(19)
C2 C6 . 1.542(3)
C3 C4 . 1.541(2)
C3 H3A . 0.9900
C3 H3B . 0.9900
C4 C5 . 1.528(2)
C4 C8 4_565 1.535(2)
C4 H4A . 1.0000
C5 C4 4_565 1.528(2)
C5 H5A . 0.9900
C5 H5B . 0.9900
C6 C7 . 1.539(3)
C6 H6A . 0.9900
C6 H6B . 0.9900
C7 C8 4_565 1.527(2)
C7 C8 . 1.527(2)
C7 H7 . 1.0000
C8 C4 4_565 1.535(2)
C8 H8A . 0.9900
C8 H8B . 0.9900
C10 N2 . 1.293(3)
C10 C11 . 1.460(3)
C11 C12 . 1.392(3)
C11 C16 . 1.402(3)
C12 C13 . 1.386(3)
C12 H12A . 0.9500
C13 C14 . 1.385(3)
C13 H13A . 0.9500
C14 C15 . 1.383(3)
C14 N3 . 1.475(3)
C15 C16 . 1.382(3)
C15 H15A . 0.9500
C16 H16A . 0.9500
N1 N2 . 1.421(2)

loop_
_geom_hbond_atom_site_label_D
_geom_hbond_atom_site_label_H
_geom_hbond_atom_site_label_A
_geom_hbond_site_symmetry_A
_geom_hbond_distance_DH
_geom_hbond_distance_HA
_geom_hbond_distance_DA
_geom_hbond_angle_DHA
C13 H13A N2 1_655 0.95 2.59 3.297(3) 132
C16 H16A O2 1_455 0.95 2.49 3.256(3) 137

loop_
_geom_torsion_atom_site_label_1
_geom_torsion_atom_site_label_2
_geom_torsion_atom_site_label_3
_geom_torsion_atom_site_label_4
_geom_torsion_site_symmetry_1
_geom_torsion_site_symmetry_4
_geom_torsion
C10 O1 C1 N1 . . 0
C10 O1 C1 C2 . . 180
N1 C1 C2 C3 . 4_565 -120.32(12)
O1 C1 C2 C3 . 4_565 59.68(12)
N1 C1 C2 C3 . . 120.32(12)
O1 C1 C2 C3 . . -59.68(12)
N1 C1 C2 C6 . . 0
O1 C1 C2 C6 . . 180
C1 C2 C3 C4 . . 179.20(14)
C3 C2 C3 C4 4_565 . 59.7(2)
C6 C2 C3 C4 . . -59.83(17)
C2 C3 C4 C5 . . -60.23(18)
C2 C3 C4 C8 . 4_565 59.94(17)
C8 C4 C5 C4 4_565 4_565 -59.3(2)
C3 C4 C5 C4 . 4_565 60.7(2)
C1 C2 C6 C7 . . 180
C3 C2 C6 C7 4_565 . -59.70(11)
C3 C2 C6 C7 . . 59.70(11)
C2 C6 C7 C8 . 4_565 -60.13(12)
C2 C6 C7 C8 . . 60.13(12)
C8 C7 C8 C4 4_565 4_565 60.1(2)
C6 C7 C8 C4 . 4_565 -60.40(18)
C1 O1 C10 N2 . . 0
C1 O1 C10 C11 . . 180
N2 C10 C11 C12 . . 180
O1 C10 C11 C12 . . 0
N2 C10 C11 C16 . . 0
O1 C10 C11 C16 . . 180
C16 C11 C12 C13 . . 0
C10 C11 C12 C13 . . 180
C11 C12 C13 C14 . . 0
C12 C13 C14 C15 . . 0
C12 C13 C14 N3 . . 180
C13 C14 C15 C16 . . 0
N3 C14 C15 C16 . . 180
C14 C15 C16 C11 . . 0
C12 C11 C16 C15 . . 0
C10 C11 C16 C15 . . 180
O1 C1 N1 N2 . . 0
C2 C1 N1 N2 . . 180
O1 C10 N2 N1 . . 0
C11 C10 N2 N1 . . 180
C1 N1 N2 C10 . . 0
C15 C14 N3 O2 . . 180
C13 C14 N3 O2 . . 0
C15 C14 N3 O3 . . 0
C13 C14 N3 O3 . . 180
